data_4344979
loop_
_publ_author_name
'Tamura, Yuichi'
'Hisamatsu, Yosuke'
'Kumar, Sarvendra'
'Itoh, Taiki'
'Sato, Kyouhei'
'Kuroda, Reiko'
'Aoki, Shin'

_publ_section_title
;
 Efficient Synthesis of Tris-Heteroleptic Iridium(III) Complexes Based on
 the Zn(2+)-Promoted Degradation of Tris-Cyclometalated Iridium(III)
 Complexes and Their Photophysical Properties.
;
_journal_issue 2
_journal_name_full 'Inorganic chemistry'
_journal_page_first 812
_journal_page_last 833
_journal_paper_doi 10.1021/acs.inorgchem.6b02270
_journal_volume 56
_journal_year 2017
_chemical_formula_moiety 'C38 H27 F2 Ir N4 O2 S'
_chemical_formula_sum 'C38 H27 F2 Ir N4 O2 S'
_chemical_formula_weight 833.90
_chemical_name_systematic
;
 ?
;
_space_group_IT_number 2
_symmetry_cell_setting triclinic
_symmetry_space_group_name_Hall '-P 1'
_symmetry_space_group_name_H-M 'P -1'
_atom_sites_solution_hydrogens geom
_atom_sites_solution_primary direct
_atom_sites_solution_secondary difmap
_audit_creation_method SHELXL-97
_cell_angle_alpha 80.353(5)
_cell_angle_beta 86.921(5)
_cell_angle_gamma 71.791(5)
_cell_formula_units_Z 2
_cell_length_a 10.215(5)
_cell_length_b 10.959(5)
_cell_length_c 16.413(5)
_cell_measurement_reflns_used 216
_cell_measurement_temperature 103(2)
_cell_measurement_theta_max 25.25
_cell_measurement_theta_min 2.40
_cell_volume 1720.7(13)
_computing_cell_refinement 'Bruker SMART'
_computing_data_collection 'Bruker SMART'
_computing_data_reduction 'Bruker SAINT'
_computing_molecular_graphics 'Bruker SHELXTL'
_computing_publication_material 'Bruker SHELXTL'
_computing_structure_refinement 'Bruker SHELXTL'
_computing_structure_solution 'Bruker SHELXTL'
_diffrn_ambient_temperature 103(2)
_diffrn_measured_fraction_theta_full 0.984
_diffrn_measured_fraction_theta_max 0.980
_diffrn_measurement_device_type 'CCD area detector'
_diffrn_measurement_method 'phi and omega scans'
_diffrn_radiation_monochromator graphite
_diffrn_radiation_source 'fine-focus sealed tube'
_diffrn_radiation_type MoK\a
_diffrn_radiation_wavelength 0.71069
_diffrn_reflns_av_R_equivalents 0.0392
_diffrn_reflns_av_sigmaI/netI 0.0917
_diffrn_reflns_limit_h_max 11
_diffrn_reflns_limit_h_min -12
_diffrn_reflns_limit_k_max 13
_diffrn_reflns_limit_k_min -11
_diffrn_reflns_limit_l_max 19
_diffrn_reflns_limit_l_min -19
_diffrn_reflns_number 8981
_diffrn_reflns_theta_full 25.00
_diffrn_reflns_theta_max 25.46
_diffrn_reflns_theta_min 1.26
_exptl_absorpt_coefficient_mu 3.991
_exptl_absorpt_correction_T_max 0.6680
_exptl_absorpt_correction_T_min 0.3541
_exptl_absorpt_correction_type multi-scan
_exptl_absorpt_process_details sadab
_exptl_crystal_colour yellow
_exptl_crystal_density_diffrn 1.610
_exptl_crystal_density_method 'not measured'
_exptl_crystal_description prism
_exptl_crystal_F_000 820
_exptl_crystal_size_max 0.27
_exptl_crystal_size_mid 0.25
_exptl_crystal_size_min 0.11
_platon_squeeze_details Platon
_refine_diff_density_max 3.545
_refine_diff_density_min -1.581
_refine_diff_density_rms 0.212
_refine_ls_extinction_method none
_refine_ls_goodness_of_fit_ref 1.050
_refine_ls_hydrogen_treatment mixed
_refine_ls_matrix_type full
_refine_ls_number_parameters 433
_refine_ls_number_reflns 6240
_refine_ls_number_restraints 0
_refine_ls_restrained_S_all 1.050
_refine_ls_R_factor_all 0.0781
_refine_ls_R_factor_gt 0.0623
_refine_ls_shift/su_max 0.001
_refine_ls_shift/su_mean 0.000
_refine_ls_structure_factor_coef Fsqd
_refine_ls_weighting_details 'calc w=1/[\s^2^(Fo^2^)+(0.0697P)^2^+0.0000P] where P=(Fo^2^+2Fc^2^)/3'
_refine_ls_weighting_scheme calc
_refine_ls_wR_factor_gt 0.1324
_refine_ls_wR_factor_ref 0.1380
_reflns_number_gt 5131
_reflns_number_total 6240
_reflns_threshold_expression >2\s(I)
_cod_data_source_file ic6b02270_si_006.cif
_cod_data_source_block ti0323_sqd
_cod_depositor_comments
;
The following automatic conversions were performed:

'_symmetry_cell_setting' value 'Triclinic' changed to 'triclinic'
according to
/usr/data/users/saulius/crontab/automatic-downloads/rss-feeds/ACS/lib/dictionaries/cif_core.dic
dictionary named 'cif_core.dic' version 2.4.2 from 2011-04-26.

Automatic conversion script
Id: cif_fix_values 4268 2015-11-12 08:31:59Z antanas 

 Adding full bibliography for 4344979--4344983.cif.
;
_cod_original_sg_symbol_H-M 'P-1  '
_cod_database_code 4344979
_platon_squeeze_void_probe_radius 1.20

loop_
_symmetry_equiv_pos_as_xyz
'x, y, z'
'-x, -y, -z'

loop_
_atom_site_label
_atom_site_type_symbol
_atom_site_fract_x
_atom_site_fract_y
_atom_site_fract_z
_atom_site_U_iso_or_equiv
_atom_site_adp_type
_atom_site_occupancy
_atom_site_symmetry_multiplicity
_atom_site_calc_flag
_atom_site_refinement_flags
C1 C 0.0101(12) 0.1729(11) 0.9363(7) 0.047(3) Uani 1 1 d .
H1 H -0.0454 0.1274 0.9211 0.056 Uiso 1 1 calc R
C2 C 0.0229(14) 0.1811(14) 1.0210(7) 0.062(4) Uani 1 1 d .
H2 H -0.0243 0.1412 1.0615 0.074 Uiso 1 1 calc R
C3 C 0.1043(17) 0.2476(15) 1.0424(8) 0.072(4) Uani 1 1 d .
H3 H 0.1129 0.2549 1.0974 0.086 Uiso 1 1 calc R
C4 C 0.1740(13) 0.3042(12) 0.9808(7) 0.053(3) Uani 1 1 d .
H4 H 0.2306 0.3492 0.9951 0.063 Uiso 1 1 calc R
C5 C 0.1624(11) 0.2963(10) 0.8990(6) 0.039(3) Uani 1 1 d .
C6 C 0.2300(10) 0.3505(9) 0.8295(6) 0.031(2) Uani 1 1 d .
C7 C 0.3258(11) 0.4164(10) 0.8361(8) 0.045(3) Uani 1 1 d .
H7 H 0.3448 0.4323 0.8874 0.054 Uiso 1 1 calc R
C8 C 0.3908(11) 0.4571(10) 0.7671(7) 0.040(3) Uani 1 1 d .
H8 H 0.4553 0.4994 0.7720 0.048 Uiso 1 1 calc R
C9 C 0.3629(10) 0.4366(9) 0.6899(7) 0.033(2) Uani 1 1 d .
C10 C 0.2651(9) 0.3738(9) 0.6834(6) 0.029(2) Uani 1 1 d .
H10 H 0.2452 0.3616 0.6313 0.034 Uiso 1 1 calc R
C11 C 0.1955(9) 0.3283(8) 0.7520(6) 0.025(2) Uani 1 1 d .
C12 C 0.4378(11) 0.4790(12) 0.6144(7) 0.050(3) Uani 1 1 d .
H12A H 0.4059 0.4567 0.5667 0.076 Uiso 1 1 calc R
H12B H 0.5350 0.4360 0.6210 0.076 Uiso 1 1 calc R
H12C H 0.4203 0.5715 0.6074 0.076 Uiso 1 1 calc R
C13 C 0.0943(11) 0.1933(11) 0.5792(6) 0.040(3) Uani 1 1 d .
H13 H 0.1625 0.1173 0.6002 0.047 Uiso 1 1 calc R
C14 C 0.0683(13) 0.2211(11) 0.4934(7) 0.047(3) Uani 1 1 d .
H14 H 0.1192 0.1652 0.4583 0.056 Uiso 1 1 calc R
C15 C -0.0331(14) 0.3314(13) 0.4633(8) 0.056(3) Uani 1 1 d .
H15 H -0.0543 0.3515 0.4072 0.068 Uiso 1 1 calc R
C16 C -0.1029(12) 0.4121(11) 0.5167(7) 0.048(3) Uani 1 1 d .
H16 H -0.1711 0.4885 0.4964 0.057 Uiso 1 1 calc R
C17 C -0.0745(10) 0.3831(10) 0.6005(6) 0.034(2) Uani 1 1 d .
C18 C -0.1441(9) 0.4594(8) 0.6647(6) 0.026(2) Uani 1 1 d .
C19 C -0.2565(11) 0.5730(10) 0.6524(7) 0.038(3) Uani 1 1 d .
C20 C -0.3212(10) 0.6361(10) 0.7161(7) 0.039(3) Uani 1 1 d .
H20 H -0.3976 0.7101 0.7070 0.047 Uiso 1 1 calc R
C21 C -0.2680(11) 0.5849(11) 0.7930(8) 0.044(3) Uani 1 1 d .
C22 C -0.1549(10) 0.4757(9) 0.8093(7) 0.034(2) Uani 1 1 d .
H22 H -0.1213 0.4464 0.8630 0.041 Uiso 1 1 calc R
C23 C -0.0908(9) 0.4091(8) 0.7455(6) 0.024(2) Uani 1 1 d .
C24 C -0.2311(10) 0.1883(10) 0.7582(7) 0.035(2) Uani 1 1 d .
H24 H -0.2668 0.2760 0.7629 0.041 Uiso 1 1 calc R
C25 C -0.3223(11) 0.1197(11) 0.7503(7) 0.042(3) Uani 1 1 d .
H25 H -0.4168 0.1610 0.7504 0.050 Uiso 1 1 calc R
C26 C -0.2718(11) -0.0091(10) 0.7424(6) 0.037(2) Uani 1 1 d .
H26 H -0.3320 -0.0560 0.7374 0.044 Uiso 1 1 calc R
C27 C -0.1275(10) -0.0706(9) 0.7417(6) 0.030(2) Uani 1 1 d .
C28 C -0.0404(10) 0.0040(9) 0.7499(5) 0.026(2) Uani 1 1 d .
C29 C 0.1067(10) -0.0498(10) 0.7500(6) 0.030(2) Uani 1 1 d .
C30 C 0.1582(11) -0.1800(10) 0.7398(6) 0.038(2) Uani 1 1 d .
H30 H 0.2530 -0.2180 0.7365 0.045 Uiso 1 1 calc R
C31 C 0.0732(13) -0.2541(11) 0.7346(6) 0.046(3) Uani 1 1 d .
H31 H 0.1128 -0.3423 0.7322 0.055 Uiso 1 1 calc R
C32 C -0.0679(11) -0.2028(10) 0.7328(6) 0.038(3) Uani 1 1 d .
H32 H -0.1230 -0.2538 0.7259 0.046 Uiso 1 1 calc R
C33 C 0.3537(10) -0.1141(10) 0.8844(7) 0.039(3) Uani 1 1 d .
C34 C 0.3519(15) -0.0490(14) 0.9495(10) 0.078(5) Uani 1 1 d .
H34 H 0.3446 0.0389 0.9404 0.093 Uiso 1 1 calc R
C35 C 0.361(2) -0.1186(18) 1.0293(10) 0.106(7) Uani 1 1 d .
H35 H 0.3622 -0.0765 1.0740 0.128 Uiso 1 1 calc R
C36 C 0.3695(14) -0.2465(16) 1.0435(9) 0.075(5) Uani 1 1 d .
H36 H 0.3731 -0.2902 1.0974 0.090 Uiso 1 1 calc R
C37 C 0.3725(13) -0.3105(14) 0.9795(8) 0.061(4) Uani 1 1 d .
H37 H 0.3793 -0.3983 0.9892 0.074 Uiso 1 1 calc R
C38 C 0.3653(12) -0.2441(11) 0.8990(7) 0.049(3) Uani 1 1 d .
H38 H 0.3683 -0.2880 0.8547 0.059 Uiso 1 1 calc R
N1 N 0.0781(9) 0.2308(8) 0.8791(5) 0.036(2) Uani 1 1 d .
N2 N 0.0255(8) 0.2709(7) 0.6304(5) 0.0258(17) Uani 1 1 d .
N3 N -0.0917(7) 0.1327(7) 0.7594(5) 0.0282(18) Uani 1 1 d .
N4 N 0.1797(8) 0.0366(8) 0.7587(5) 0.0314(19) Uani 1 1 d .
O1 O 0.3930(7) 0.0804(7) 0.7883(6) 0.063(3) Uani 1 1 d .
O2 O 0.4164(8) -0.1162(7) 0.7301(5) 0.052(2) Uani 1 1 d .
F1 F -0.3265(7) 0.6475(7) 0.8576(5) 0.070(2) Uani 1 1 d .
F2 F -0.3106(7) 0.6230(6) 0.5770(4) 0.0569(18) Uani 1 1 d .
S1 S 0.3433(3) -0.0253(3) 0.7819(2) 0.0418(7) Uani 1 1 d .
Ir1 Ir 0.05415(4) 0.23672(4) 0.75525(2) 0.02340(14) Uani 1 1 d .

loop_
_atom_site_aniso_label
_atom_site_aniso_U_11
_atom_site_aniso_U_22
_atom_site_aniso_U_33
_atom_site_aniso_U_23
_atom_site_aniso_U_13
_atom_site_aniso_U_12
C1 0.047(7) 0.052(7) 0.035(6) 0.005(5) 0.007(5) -0.013(6)
C2 0.054(9) 0.082(10) 0.036(7) 0.015(6) 0.008(6) -0.016(7)
C3 0.092(12) 0.084(11) 0.034(7) 0.000(7) -0.004(7) -0.022(9)
C4 0.050(8) 0.056(8) 0.053(8) -0.009(6) -0.011(6) -0.017(6)
C5 0.041(7) 0.046(6) 0.027(6) -0.007(5) -0.002(5) -0.007(5)
C6 0.025(5) 0.030(5) 0.035(6) -0.002(4) -0.010(4) -0.003(4)
C7 0.037(7) 0.039(6) 0.056(7) -0.002(5) -0.017(6) -0.007(5)
C8 0.031(6) 0.039(6) 0.052(7) 0.001(5) -0.015(5) -0.014(5)
C9 0.021(5) 0.018(5) 0.055(7) 0.005(4) -0.004(5) -0.003(4)
C10 0.024(5) 0.034(5) 0.029(5) 0.004(4) -0.014(4) -0.014(4)
C11 0.022(5) 0.023(5) 0.032(5) 0.001(4) -0.003(4) -0.014(4)
C12 0.035(7) 0.066(8) 0.055(7) 0.008(6) -0.007(5) -0.030(6)
C13 0.041(7) 0.041(6) 0.040(6) -0.002(5) -0.003(5) -0.019(5)
C14 0.060(8) 0.048(7) 0.034(6) -0.016(5) 0.011(6) -0.015(6)
C15 0.061(9) 0.070(9) 0.042(7) -0.008(6) -0.009(6) -0.024(7)
C16 0.049(7) 0.049(7) 0.042(7) -0.002(6) -0.018(6) -0.010(6)
C17 0.022(5) 0.039(6) 0.043(6) 0.000(5) -0.008(5) -0.012(5)
C18 0.009(4) 0.024(5) 0.035(5) 0.008(4) -0.008(4) 0.003(4)
C19 0.032(6) 0.036(6) 0.046(7) 0.009(5) -0.022(5) -0.016(5)
C20 0.017(5) 0.028(5) 0.071(8) -0.011(5) -0.001(5) -0.002(4)
C21 0.033(6) 0.037(6) 0.059(8) -0.006(6) 0.002(6) -0.007(5)
C22 0.029(6) 0.026(5) 0.045(6) -0.005(5) -0.005(5) -0.005(4)
C23 0.013(5) 0.011(4) 0.047(6) -0.001(4) -0.007(4) -0.001(3)
C24 0.019(5) 0.032(6) 0.053(7) -0.002(5) 0.002(5) -0.012(4)
C25 0.018(5) 0.060(8) 0.051(7) -0.013(6) 0.004(5) -0.016(5)
C26 0.035(6) 0.044(6) 0.041(6) -0.007(5) -0.005(5) -0.024(5)
C27 0.029(6) 0.036(6) 0.025(5) -0.001(4) -0.001(4) -0.013(5)
C28 0.026(5) 0.037(6) 0.013(4) -0.001(4) 0.000(4) -0.008(4)
C29 0.026(5) 0.041(6) 0.022(5) -0.001(4) 0.000(4) -0.009(5)
C30 0.039(6) 0.031(6) 0.037(6) -0.009(5) -0.012(5) 0.000(5)
C31 0.061(9) 0.038(6) 0.031(6) -0.005(5) -0.019(5) 0.000(6)
C32 0.047(7) 0.038(6) 0.037(6) -0.009(5) -0.005(5) -0.021(6)
C33 0.019(5) 0.041(6) 0.051(7) -0.008(5) -0.011(5) -0.001(5)
C34 0.073(11) 0.053(8) 0.091(12) -0.021(8) -0.029(9) 0.014(7)
C35 0.143(18) 0.091(13) 0.060(10) -0.038(10) -0.048(11) 0.020(12)
C36 0.058(9) 0.093(12) 0.045(8) 0.005(8) -0.012(7) 0.012(8)
C37 0.047(8) 0.074(9) 0.048(8) 0.003(7) -0.006(6) -0.003(7)
C38 0.049(7) 0.047(7) 0.044(7) 0.010(5) -0.009(6) -0.012(6)
N1 0.036(5) 0.041(5) 0.023(4) 0.000(4) 0.001(4) -0.006(4)
N2 0.022(4) 0.032(4) 0.028(4) -0.010(3) 0.002(3) -0.011(4)
N3 0.014(4) 0.024(4) 0.037(5) 0.005(3) -0.004(3) 0.003(3)
N4 0.020(4) 0.034(5) 0.034(5) -0.001(4) 0.001(4) -0.003(4)
O1 0.019(4) 0.032(4) 0.129(8) 0.003(5) -0.003(4) -0.003(3)
O2 0.037(5) 0.051(5) 0.049(5) 0.007(4) 0.009(4) 0.005(4)
F1 0.051(5) 0.067(5) 0.078(5) -0.039(4) 0.006(4) 0.015(4)
F2 0.043(4) 0.052(4) 0.066(5) 0.007(3) -0.022(3) -0.006(3)
S1 0.0165(13) 0.0329(14) 0.068(2) 0.0051(13) -0.0008(13) -0.0031(11)
Ir1 0.01382(19) 0.0252(2) 0.0275(2) 0.00170(13) -0.00052(13) -0.00373(14)

loop_
_atom_type_symbol
_atom_type_description
_atom_type_scat_dispersion_real
_atom_type_scat_dispersion_imag
_atom_type_scat_source
C C 0.0033 0.0016 'International Tables Vol C Tables 4.2.6.8 and 6.1.1.4'
H H 0.0000 0.0000 'International Tables Vol C Tables 4.2.6.8 and 6.1.1.4'
N N 0.0061 0.0033 'International Tables Vol C Tables 4.2.6.8 and 6.1.1.4'
O O 0.0106 0.0060 'International Tables Vol C Tables 4.2.6.8 and 6.1.1.4'
F F 0.0171 0.0103 'International Tables Vol C Tables 4.2.6.8 and 6.1.1.4'
S S 0.1246 0.1234 'International Tables Vol C Tables 4.2.6.8 and 6.1.1.4'
Ir Ir -1.4442 7.9887 'International Tables Vol C Tables 4.2.6.8 and 6.1.1.4'

loop_
_geom_angle_atom_site_label_1
_geom_angle_atom_site_label_2
_geom_angle_atom_site_label_3
_geom_angle
N1 C1 C2 119.5(12)
C3 C2 C1 119.7(12)
C2 C3 C4 118.5(12)
C5 C4 C3 122.1(12)
N1 C5 C4 118.2(10)
N1 C5 C6 114.6(9)
C4 C5 C6 127.3(11)
C7 C6 C11 121.5(9)
C7 C6 C5 124.1(10)
C11 C6 C5 114.3(9)
C8 C7 C6 119.8(11)
C7 C8 C9 121.3(10)
C8 C9 C10 118.7(9)
C8 C9 C12 120.8(9)
C10 C9 C12 120.4(10)
C9 C10 C11 122.9(9)
C10 C11 C6 115.7(8)
C10 C11 Ir1 128.8(7)
C6 C11 Ir1 115.5(7)
N2 C13 C14 122.4(10)
C15 C14 C13 118.5(11)
C14 C15 C16 118.7(12)
C15 C16 C17 121.6(11)
N2 C17 C16 119.2(10)
N2 C17 C18 113.8(9)
C16 C17 C18 127.0(9)
C19 C18 C23 119.0(9)
C19 C18 C17 125.9(9)
C23 C18 C17 115.1(8)
F2 C19 C20 116.3(10)
F2 C19 C18 120.8(10)
C20 C19 C18 122.8(10)
C21 C20 C19 116.6(10)
C20 C21 F1 118.4(10)
C20 C21 C22 123.6(11)
F1 C21 C22 117.9(11)
C21 C22 C23 120.1(10)
C22 C23 C18 117.7(8)
C22 C23 Ir1 127.5(7)
C18 C23 Ir1 114.3(7)
N3 C24 C25 122.9(9)
C26 C25 C24 119.5(10)
C25 C26 C27 119.7(9)
C28 C27 C32 119.0(9)
C28 C27 C26 118.1(9)
C32 C27 C26 122.8(9)
N3 C28 C27 121.9(8)
N3 C28 C29 116.0(8)
C27 C28 C29 122.1(9)
C30 C29 N4 128.7(9)
C30 C29 C28 115.8(9)
N4 C29 C28 115.5(8)
C31 C30 C29 122.1(10)
C32 C31 C30 122.4(10)
C31 C32 C27 118.4(10)
C38 C33 C34 120.1(12)
C38 C33 S1 121.7(9)
C34 C33 S1 118.2(10)
C33 C34 C35 118.2(14)
C36 C35 C34 121.5(14)
C37 C36 C35 120.3(14)
C36 C37 C38 119.6(14)
C33 C38 C37 120.4(12)
C1 N1 C5 122.0(9)
C1 N1 Ir1 122.3(8)
C5 N1 Ir1 115.6(6)
C13 N2 C17 119.6(9)
C13 N2 Ir1 124.9(7)
C17 N2 Ir1 115.5(6)
C24 N3 C28 117.8(8)
C24 N3 Ir1 124.7(6)
C28 N3 Ir1 116.7(6)
C29 N4 S1 117.7(7)
C29 N4 Ir1 114.9(6)
S1 N4 Ir1 126.9(5)
O2 S1 O1 118.1(5)
O2 S1 N4 112.6(5)
O1 S1 N4 107.0(4)
O2 S1 C33 106.5(5)
O1 S1 C33 105.0(6)
N4 S1 C33 106.8(4)
C23 Ir1 C11 88.5(4)
C23 Ir1 N2 81.1(4)
C11 Ir1 N2 95.2(3)
C23 Ir1 N1 92.2(4)
C11 Ir1 N1 79.8(4)
N2 Ir1 N1 171.7(3)
C23 Ir1 N3 93.4(3)
C11 Ir1 N3 178.1(3)
N2 Ir1 N3 85.3(3)
N1 Ir1 N3 100.0(3)
C23 Ir1 N4 168.8(3)
C11 Ir1 N4 102.2(3)
N2 Ir1 N4 94.5(3)
N1 Ir1 N4 92.9(3)
N3 Ir1 N4 75.9(3)

loop_
_geom_bond_atom_site_label_1
_geom_bond_atom_site_label_2
_geom_bond_distance
C1 N1 1.331(13)
C1 C2 1.424(17)
C2 C3 1.36(2)
C3 C4 1.380(17)
C4 C5 1.373(15)
C5 N1 1.364(14)
C5 C6 1.442(14)
C6 C7 1.403(14)
C6 C11 1.417(13)
C7 C8 1.363(15)
C8 C9 1.382(15)
C9 C10 1.396(13)
C9 C12 1.505(14)
C10 C11 1.403(12)
C11 Ir1 1.993(8)
C13 N2 1.314(13)
C13 C14 1.411(15)
C14 C15 1.360(17)
C15 C16 1.364(16)
C16 C17 1.384(14)
C17 N2 1.365(12)
C17 C18 1.468(14)
C18 C19 1.399(13)
C18 C23 1.416(13)
C19 F2 1.339(12)
C19 C20 1.374(15)
C20 C21 1.361(16)
C21 F1 1.367(13)
C21 C22 1.378(14)
C22 C23 1.393(13)
C23 Ir1 1.991(8)
C24 N3 1.363(12)
C24 C25 1.390(14)
C25 C26 1.369(15)
C26 C27 1.417(14)
C27 C28 1.408(13)
C27 C32 1.415(14)
C28 N3 1.375(12)
C28 C29 1.433(13)
C29 C30 1.393(13)
C29 N4 1.405(13)
C30 C31 1.376(15)
C31 C32 1.374(15)
C33 C38 1.373(15)
C33 C34 1.376(17)
C33 S1 1.788(11)
C34 C35 1.39(2)
C35 C36 1.36(2)
C36 C37 1.351(19)
C37 C38 1.392(16)
N1 Ir1 2.048(8)
N2 Ir1 2.040(8)
N3 Ir1 2.133(8)
N4 S1 1.635(8)
N4 Ir1 2.160(8)
O1 S1 1.423(8)
O2 S1 1.422(8)

loop_
_geom_torsion_atom_site_label_1
_geom_torsion_atom_site_label_2
_geom_torsion_atom_site_label_3
_geom_torsion_atom_site_label_4
_geom_torsion
N1 C1 C2 C3 -0.1(19)
C1 C2 C3 C4 -1(2)
C2 C3 C4 C5 1(2)
C3 C4 C5 N1 0.5(18)
C3 C4 C5 C6 -179.7(12)
N1 C5 C6 C7 -177.0(9)
C4 C5 C6 C7 3.2(18)
N1 C5 C6 C11 1.0(13)
C4 C5 C6 C11 -178.9(11)
C11 C6 C7 C8 -1.9(15)
C5 C6 C7 C8 175.9(10)
C6 C7 C8 C9 1.1(16)
C7 C8 C9 C10 0.5(15)
C7 C8 C9 C12 -178.5(10)
C8 C9 C10 C11 -1.2(14)
C12 C9 C10 C11 177.8(9)
C9 C10 C11 C6 0.3(14)
C9 C10 C11 Ir1 -179.9(7)
C7 C6 C11 C10 1.2(14)
C5 C6 C11 C10 -176.8(8)
C7 C6 C11 Ir1 -178.6(7)
C5 C6 C11 Ir1 3.4(11)
N2 C13 C14 C15 -0.9(17)
C13 C14 C15 C16 1.6(18)
C14 C15 C16 C17 -1.1(19)
C15 C16 C17 N2 -0.2(17)
C15 C16 C17 C18 -178.2(11)
N2 C17 C18 C19 -175.1(9)
C16 C17 C18 C19 3.0(16)
N2 C17 C18 C23 3.9(12)
C16 C17 C18 C23 -178.0(10)
C23 C18 C19 F2 -179.4(8)
C17 C18 C19 F2 -0.5(15)
C23 C18 C19 C20 -2.3(15)
C17 C18 C19 C20 176.6(9)
F2 C19 C20 C21 179.2(9)
C18 C19 C20 C21 2.0(15)
C19 C20 C21 F1 177.7(9)
C19 C20 C21 C22 0.1(17)
C20 C21 C22 C23 -1.8(17)
F1 C21 C22 C23 -179.4(9)
C21 C22 C23 C18 1.4(14)
C21 C22 C23 Ir1 -170.1(8)
C19 C18 C23 C22 0.6(13)
C17 C18 C23 C22 -178.5(8)
C19 C18 C23 Ir1 173.2(7)
C17 C18 C23 Ir1 -5.9(10)
N3 C24 C25 C26 -0.7(16)
C24 C25 C26 C27 -0.5(16)
C25 C26 C27 C28 0.4(14)
C25 C26 C27 C32 -179.3(10)
C32 C27 C28 N3 -179.5(8)
C26 C27 C28 N3 0.9(13)
C32 C27 C28 C29 -0.4(13)
C26 C27 C28 C29 179.9(8)
N3 C28 C29 C30 -179.6(8)
C27 C28 C29 C30 1.2(13)
N3 C28 C29 N4 -0.8(11)
C27 C28 C29 N4 -179.9(8)
N4 C29 C30 C31 177.9(10)
C28 C29 C30 C31 -3.4(14)
C29 C30 C31 C32 5.0(16)
C30 C31 C32 C27 -3.9(15)
C28 C27 C32 C31 1.6(14)
C26 C27 C32 C31 -178.7(9)
C38 C33 C34 C35 0(2)
S1 C33 C34 C35 -179.3(12)
C33 C34 C35 C36 -1(3)
C34 C35 C36 C37 2(3)
C35 C36 C37 C38 -1(2)
C34 C33 C38 C37 1.3(18)
S1 C33 C38 C37 -179.7(9)
C36 C37 C38 C33 -0.7(19)
C2 C1 N1 C5 1.2(16)
C2 C1 N1 Ir1 -175.0(8)
C4 C5 N1 C1 -1.4(16)
C6 C5 N1 C1 178.7(9)
C4 C5 N1 Ir1 175.1(8)
C6 C5 N1 Ir1 -4.8(11)
C14 C13 N2 C17 -0.4(15)
C14 C13 N2 Ir1 178.9(8)
C16 C17 N2 C13 0.9(14)
C18 C17 N2 C13 179.2(8)
C16 C17 N2 Ir1 -178.5(8)
C18 C17 N2 Ir1 -0.1(10)
C25 C24 N3 C28 2.0(14)
C25 C24 N3 Ir1 171.5(8)
C27 C28 N3 C24 -2.0(13)
C29 C28 N3 C24 178.9(8)
C27 C28 N3 Ir1 -172.4(7)
C29 C28 N3 Ir1 8.5(10)
C30 C29 N4 S1 -16.0(13)
C28 C29 N4 S1 165.4(6)
C30 C29 N4 Ir1 171.6(8)
C28 C29 N4 Ir1 -7.1(10)
C29 N4 S1 O2 49.3(8)
Ir1 N4 S1 O2 -139.3(5)
C29 N4 S1 O1 -179.3(7)
Ir1 N4 S1 O1 -7.9(7)
C29 N4 S1 C33 -67.3(8)
Ir1 N4 S1 C33 104.1(6)
C38 C33 S1 O2 -29.0(11)
C34 C33 S1 O2 150.0(10)
C38 C33 S1 O1 -155.0(9)
C34 C33 S1 O1 24.0(11)
C38 C33 S1 N4 91.6(10)
C34 C33 S1 N4 -89.4(10)
C22 C23 Ir1 C11 -88.3(8)
C18 C23 Ir1 C11 99.9(7)
C22 C23 Ir1 N2 176.2(9)
C18 C23 Ir1 N2 4.4(6)
C22 C23 Ir1 N1 -8.6(9)
C18 C23 Ir1 N1 179.6(7)
C22 C23 Ir1 N3 91.5(8)
C18 C23 Ir1 N3 -80.2(7)
C22 C23 Ir1 N4 108.5(18)
C18 C23 Ir1 N4 -63(2)
C10 C11 Ir1 C23 -91.9(9)
C6 C11 Ir1 C23 87.9(7)
C10 C11 Ir1 N2 -11.0(9)
C6 C11 Ir1 N2 168.8(7)
C10 C11 Ir1 N1 175.6(9)
C6 C11 Ir1 N1 -4.5(7)
C10 C11 Ir1 N3 92(10)
C6 C11 Ir1 N3 -88(10)
C10 C11 Ir1 N4 84.8(9)
C6 C11 Ir1 N4 -95.4(7)
C13 N2 Ir1 C23 178.3(8)
C17 N2 Ir1 C23 -2.4(7)
C13 N2 Ir1 C11 90.6(8)
C17 N2 Ir1 C11 -90.1(7)
C13 N2 Ir1 N1 143(2)
C17 N2 Ir1 N1 -38(2)
C13 N2 Ir1 N3 -87.5(8)
C17 N2 Ir1 N3 91.8(7)
C13 N2 Ir1 N4 -12.1(8)
C17 N2 Ir1 N4 167.2(7)
C1 N1 Ir1 C23 93.5(9)
C5 N1 Ir1 C23 -83.0(7)
C1 N1 Ir1 C11 -178.4(9)
C5 N1 Ir1 C11 5.2(7)
C1 N1 Ir1 N2 129(2)
C5 N1 Ir1 N2 -48(3)
C1 N1 Ir1 N3 -0.3(9)
C5 N1 Ir1 N3 -176.8(7)
C1 N1 Ir1 N4 -76.5(8)
C5 N1 Ir1 N4 107.0(7)
C24 N3 Ir1 C23 -2.2(8)
C28 N3 Ir1 C23 167.4(7)
C24 N3 Ir1 C11 174(35)
C28 N3 Ir1 C11 -16(11)
C24 N3 Ir1 N2 -83.0(8)
C28 N3 Ir1 N2 86.7(6)
C24 N3 Ir1 N1 90.6(8)
C28 N3 Ir1 N1 -99.8(6)
C24 N3 Ir1 N4 -178.8(8)
C28 N3 Ir1 N4 -9.2(6)
C29 N4 Ir1 C23 -9(2)
S1 N4 Ir1 C23 179.5(15)
C29 N4 Ir1 C11 -171.7(6)
S1 N4 Ir1 C11 16.7(6)
C29 N4 Ir1 N2 -75.4(6)
S1 N4 Ir1 N2 113.0(5)
C29 N4 Ir1 N1 108.2(7)
S1 N4 Ir1 N1 -63.5(6)
C29 N4 Ir1 N3 8.6(6)
S1 N4 Ir1 N3 -163.0(6)

loop_
_platon_squeeze_void_nr
_platon_squeeze_void_average_x
_platon_squeeze_void_average_y
_platon_squeeze_void_average_z
_platon_squeeze_void_volume
_platon_squeeze_void_count_electrons
_platon_squeeze_void_content
1 0.498 1.000 0.500 219 50 ' '
